data_4505532
loop_
_publ_author_name
'Fucke, Katharina'
'McIntyre, Garry J.'
'Wilkinson, Clive'
'Henry, Marc'
'Howard, Judith A. K.'
'Steed, Jonathan W.'

_publ_section_title
;
 New Insights into an Old Molecule: Interaction Energies of Theophylline
 Crystal Forms
;
_journal_issue 3
_journal_name_full 'Crystal Growth &amp; Design'
_journal_page_first 1395
_journal_paper_doi 10.1021/cg201499s
_journal_volume 12
_journal_year 2012
_chemical_formula_sum 'C7 H8 N4 O2'
_chemical_formula_weight 180.17
_chemical_name_common Theophylline
_chemical_name_systematic
;
 ?
;
_space_group_IT_number 33
_symmetry_cell_setting orthorhombic
_symmetry_space_group_name_Hall 'P 2c -2n'
_symmetry_space_group_name_H-M 'P n a 21'
_atom_sites_solution_hydrogens geom
_atom_sites_solution_primary direct
_atom_sites_solution_secondary difmap
_audit_creation_method SHELXL-97
_cell_angle_alpha 90.00
_cell_angle_beta 90.00
_cell_angle_gamma 90.00
_cell_formula_units_Z 4
_cell_length_a 13.087(2)
_cell_length_b 15.579(3)
_cell_length_c 3.8629(6)
_cell_measurement_reflns_used 1425
_cell_measurement_temperature 120(2)
_cell_measurement_theta_max 26.40
_cell_measurement_theta_min 3.04
_cell_volume 787.6(2)
_computing_cell_refinement 'Bruker SMART'
_computing_data_collection 'Bruker SMART'
_computing_data_reduction 'Bruker SAINT'
_computing_structure_refinement 'Bruker SHELXTL'
_computing_structure_solution 'Bruker SHELXTL'
_diffrn_ambient_temperature 120(2)
_diffrn_measured_fraction_theta_full 0.998
_diffrn_measured_fraction_theta_max 0.998
_diffrn_measurement_device_type 'CCD area detector'
_diffrn_measurement_method 'phi and omega scans'
_diffrn_radiation_monochromator graphite
_diffrn_radiation_source 'fine-focus sealed tube'
_diffrn_radiation_type MoK\a
_diffrn_radiation_wavelength 0.71073
_diffrn_reflns_av_R_equivalents 0.1863
_diffrn_reflns_av_sigmaI/netI 0.1330
_diffrn_reflns_limit_h_max 18
_diffrn_reflns_limit_h_min -18
_diffrn_reflns_limit_k_max 14
_diffrn_reflns_limit_k_min -21
_diffrn_reflns_limit_l_max 5
_diffrn_reflns_limit_l_min -5
_diffrn_reflns_number 6379
_diffrn_reflns_theta_full 29.34
_diffrn_reflns_theta_max 29.34
_diffrn_reflns_theta_min 2.03
_exptl_absorpt_coefficient_mu 0.116
_exptl_absorpt_correction_type none
_exptl_crystal_colour colorless
_exptl_crystal_density_diffrn 1.520
_exptl_crystal_density_method 'not measured'
_exptl_crystal_description 'Fragment of prism'
_exptl_crystal_F_000 376
_exptl_crystal_size_max 0.2
_exptl_crystal_size_mid 0.2
_exptl_crystal_size_min 0.05
_refine_diff_density_max 0.311
_refine_diff_density_min -0.317
_refine_diff_density_rms 0.081
_refine_ls_abs_structure_details 'Flack H D (1983), Acta Cryst. A39, 876-881'
_refine_ls_abs_structure_Flack 0(3)
_refine_ls_extinction_method none
_refine_ls_goodness_of_fit_ref 0.972
_refine_ls_hydrogen_treatment mixed
_refine_ls_matrix_type full
_refine_ls_number_parameters 124
_refine_ls_number_reflns 2139
_refine_ls_number_restraints 1
_refine_ls_restrained_S_all 0.971
_refine_ls_R_factor_all 0.1130
_refine_ls_R_factor_gt 0.0786
_refine_ls_shift/su_max 0.001
_refine_ls_shift/su_mean 0.000
_refine_ls_structure_factor_coef Fsqd
_refine_ls_weighting_details 'calc w=1/[\s^2^(Fo^2^)+(0.1194P)^2^+0.0000P] where P=(Fo^2^+2Fc^2^)/3'
_refine_ls_weighting_scheme calc
_refine_ls_wR_factor_gt 0.1934
_refine_ls_wR_factor_ref 0.2118
_reflns_number_gt 1370
_reflns_number_total 2139
_reflns_threshold_expression >2sigma(I)
_cod_data_source_file cg201499s_si_002.cif
_cod_data_source_block whole
_cod_depositor_comments
;
The following automatic conversions were performed:

'_symmetry_cell_setting' value 'Orthorhombic' changed to
'orthorhombic' according to
/home/saulius/struct/CIF-dictionaries/cif_core.dic dictionary named
'cif_core.dic' version 2.4.1 from 2010-06-29.

Automatic conversion script
Id: cif_fix_values 1715 2011-07-08 13:25:40Z adriana 
;
_cod_original_sg_symbol_H-M Pna2(1)
_cod_database_code 4505532

loop_
_symmetry_equiv_pos_as_xyz
'x, y, z'
'-x, -y, z+1/2'
'-x+1/2, y+1/2, z+1/2'
'x+1/2, -y+1/2, z'

loop_
_atom_site_label
_atom_site_type_symbol
_atom_site_fract_x
_atom_site_fract_y
_atom_site_fract_z
_atom_site_U_iso_or_equiv
_atom_site_adp_type
_atom_site_occupancy
_atom_site_symmetry_multiplicity
_atom_site_calc_flag
_atom_site_refinement_flags
C1 C 0.9805(3) 0.7303(2) 0.4820(9) 0.0224(7) Uani 1 1 d .
O2 O 0.73673(19) 0.8176(2) 0.9924(8) 0.0352(7) Uani 1 1 d .
O3 O 1.0342(2) 0.87468(18) 0.4142(7) 0.0313(7) Uani 1 1 d .
N4 N 1.0538(2) 0.6790(2) 0.3323(7) 0.0248(7) Uani 1 1 d .
N5 N 0.8223(2) 0.7028(2) 0.7751(8) 0.0246(7) Uani 1 1 d .
C6 C 0.8102(3) 0.7887(3) 0.8301(9) 0.0251(7) Uani 1 1 d .
N7 N 0.9320(2) 0.5913(2) 0.5357(8) 0.0268(7) Uani 1 1 d .
C8 C 0.9739(2) 0.8205(2) 0.5205(9) 0.0240(8) Uani 1 1 d .
C9 C 0.9086(3) 0.6747(3) 0.6030(9) 0.0230(8) Uani 1 1 d .
N10 N 0.8837(2) 0.8443(2) 0.7017(8) 0.0248(7) Uani 1 1 d .
C11 C 1.0216(3) 0.5977(3) 0.3696(9) 0.0277(8) Uani 1 1 d .
H11 H 1.0579 0.5505 0.2883 0.033 Uiso 1 1 calc R
C12 C 0.7467(3) 0.6411(3) 0.9047(10) 0.0310(9) Uani 1 1 d .
H12A H 0.7260 0.6573 1.1340 0.047 Uiso 1 1 calc R
H12B H 0.7765 0.5848 0.9105 0.047 Uiso 1 1 calc R
H12C H 0.6883 0.6408 0.7545 0.047 Uiso 1 1 calc R
C13 C 0.8674(3) 0.9365(3) 0.7592(11) 0.0350(10) Uani 1 1 d .
H13A H 0.7996 0.9518 0.6869 0.053 Uiso 1 1 calc R
H13B H 0.9164 0.9687 0.6275 0.053 Uiso 1 1 calc R
H13C H 0.8755 0.9492 1.0008 0.053 Uiso 1 1 calc R
H2 H 1.116(4) 0.696(4) 0.252(17) 0.060(16) Uiso 1 1 d .

loop_
_atom_site_aniso_label
_atom_site_aniso_U_11
_atom_site_aniso_U_22
_atom_site_aniso_U_33
_atom_site_aniso_U_23
_atom_site_aniso_U_13
_atom_site_aniso_U_12
C1 0.0186(14) 0.0286(19) 0.0199(15) 0.0020(14) 0.0002(12) 0.0003(14)
O2 0.0252(13) 0.0441(18) 0.0364(15) -0.0029(14) 0.0083(12) 0.0051(12)
O3 0.0270(14) 0.0316(16) 0.0353(15) 0.0056(12) 0.0019(11) -0.0037(11)
N4 0.0207(14) 0.0313(17) 0.0224(14) -0.0004(14) 0.0009(12) 0.0003(13)
N5 0.0176(12) 0.0320(17) 0.0244(14) 0.0010(13) 0.0010(11) -0.0029(13)
C6 0.0186(14) 0.034(2) 0.0224(17) 0.0012(15) -0.0012(13) 0.0026(15)
N7 0.0229(15) 0.0297(18) 0.0279(15) 0.0000(14) -0.0008(12) -0.0008(13)
C8 0.0196(15) 0.032(2) 0.0203(15) -0.0009(15) -0.0024(14) 0.0001(15)
C9 0.0170(14) 0.033(2) 0.0186(16) -0.0005(14) -0.0021(11) 0.0004(15)
N10 0.0216(14) 0.0278(17) 0.0249(15) -0.0017(12) 0.0000(11) 0.0025(12)
C11 0.0273(17) 0.029(2) 0.0270(17) -0.0006(16) -0.0011(14) 0.0039(15)
C12 0.0217(17) 0.042(2) 0.0289(17) 0.0047(17) 0.0016(15) -0.0081(16)
C13 0.037(2) 0.032(2) 0.036(2) -0.0007(18) 0.0021(17) 0.0057(18)

loop_
_atom_type_symbol
_atom_type_description
_atom_type_scat_dispersion_real
_atom_type_scat_dispersion_imag
_atom_type_scat_source
C C 0.0033 0.0016 'International Tables Vol C Tables 4.2.6.8 and 6.1.1.4'
H H 0.0000 0.0000 'International Tables Vol C Tables 4.2.6.8 and 6.1.1.4'
N N 0.0061 0.0033 'International Tables Vol C Tables 4.2.6.8 and 6.1.1.4'
O O 0.0106 0.0060 'International Tables Vol C Tables 4.2.6.8 and 6.1.1.4'

loop_
_geom_angle_atom_site_label_1
_geom_angle_atom_site_label_2
_geom_angle_atom_site_label_3
_geom_angle
C9 C1 N4 104.8(3)
C9 C1 C8 123.6(3)
N4 C1 C8 131.6(3)
C11 N4 C1 106.5(3)
C11 N4 H2 126(4)
C1 N4 H2 127(4)
C6 N5 C9 118.7(3)
C6 N5 C12 120.8(3)
C9 N5 C12 120.5(3)
O2 C6 N5 121.8(3)
O2 C6 N10 119.6(4)
N5 C6 N10 118.5(3)
C11 N7 C9 102.5(3)
O3 C8 C1 127.5(3)
O3 C8 N10 121.3(3)
C1 C8 N10 111.2(3)
N7 C9 C1 112.8(3)
N7 C9 N5 125.3(3)
C1 C9 N5 121.9(4)
C6 N10 C8 126.1(3)
C6 N10 C13 117.2(3)
C8 N10 C13 116.7(3)
N7 C11 N4 113.4(3)
N7 C11 H11 123.3
N4 C11 H11 123.3
N5 C12 H12A 109.5
N5 C12 H12B 109.5
H12A C12 H12B 109.5
N5 C12 H12C 109.5
H12A C12 H12C 109.5
H12B C12 H12C 109.5
N10 C13 H13A 109.5
N10 C13 H13B 109.5
H13A C13 H13B 109.5
N10 C13 H13C 109.5
H13A C13 H13C 109.5
H13B C13 H13C 109.5

loop_
_geom_bond_atom_site_label_1
_geom_bond_atom_site_label_2
_geom_bond_distance
C1 C9 1.362(5)
C1 N4 1.377(5)
C1 C8 1.416(5)
O2 C6 1.233(4)
O3 C8 1.226(4)
N4 C11 1.342(5)
N4 H2 0.91(6)
N5 C6 1.363(5)
N5 C9 1.383(4)
N5 C12 1.467(5)
C6 N10 1.386(5)
N7 C11 1.341(5)
N7 C9 1.360(5)
C8 N10 1.422(5)
N10 C13 1.469(5)
C11 H11 0.9300
C12 H12A 0.9600
C12 H12B 0.9600
C12 H12C 0.9600
C13 H13A 0.9600
C13 H13B 0.9600
C13 H13C 0.9600
